data_2221414
loop_
_publ_author_name
'Zhao, Li'
'Lin, Jian-Li'
'Xu, Wei'
'Xie, Hong-Zhen'

_publ_section_title
;
 A chiral three-dimensional network in
 poly[\m-4,4'-bipyridine-di-\m-formato-cadmium(II)]
;
_journal_coeditor_code JH2074
_journal_issue 4
_journal_name_full 'Acta Crystallographica Section E'
_journal_page_first m433
_journal_page_last m434
_journal_paper_doi 10.1107/S1600536809009969
_journal_volume 65
_journal_year 2009
_chemical_formula_iupac '[Cd (C H O2)2 (C10 H8 N2)]'
_chemical_formula_moiety 'C12 H10 N2 O4 Cd'
_chemical_formula_sum 'C12 H10 Cd N2 O4'
_chemical_formula_weight 358.62
_chemical_name_systematic
;
poly[\m-4,4'-bipyridine-di-\m-formato-cadmium(II)]
;
_space_group_IT_number 98
_symmetry_cell_setting tetragonal
_symmetry_space_group_name_Hall 'I 4bw 2bw'
_symmetry_space_group_name_H-M 'I 41 2 2'
_atom_sites_solution_hydrogens geom
_atom_sites_solution_primary direct
_atom_sites_solution_secondary difmap
_audit_creation_method SHELXL-97
_cell_angle_alpha 90.00
_cell_angle_beta 90.00
_cell_angle_gamma 90.00
_cell_formula_units_Z 4
_cell_length_a 8.2269(12)
_cell_length_b 8.2269(12)
_cell_length_c 18.103(4)
_cell_measurement_reflns_used 1106
_cell_measurement_temperature 293(2)
_cell_measurement_theta_max 27.46
_cell_measurement_theta_min 3.2
_cell_volume 1225.2(4)
_computing_cell_refinement 'RAPID-AUTO (Rigaku, 1998)'
_computing_data_collection 'RAPID-AUTO (Rigaku, 1998)'
_computing_data_reduction 'CrystalStructure (Rigaku/MSC, 2002)'
_computing_molecular_graphics 'SHELXL97 (Sheldrick, 2008)'
_computing_publication_material 'SHELXL97 (Sheldrick, 2008)'
_computing_structure_refinement 'SHELXL97 (Sheldrick, 2008)'
_computing_structure_solution 'SHELXS97 (Sheldrick, 2008)'
_diffrn_ambient_temperature 293(2)
_diffrn_detector_area_resol_mean 0
_diffrn_measured_fraction_theta_full 0.996
_diffrn_measured_fraction_theta_max 0.996
_diffrn_measurement_device_type 'Rigaku R-AXIS RAPID'
_diffrn_measurement_method \w
_diffrn_radiation_monochromator graphite
_diffrn_radiation_source 'fine-focus sealed tube'
_diffrn_radiation_type MoK\a
_diffrn_radiation_wavelength 0.71073
_diffrn_reflns_av_R_equivalents 0.0249
_diffrn_reflns_av_sigmaI/netI 0.0264
_diffrn_reflns_limit_h_max 1
_diffrn_reflns_limit_h_min -10
_diffrn_reflns_limit_k_max 1
_diffrn_reflns_limit_k_min -10
_diffrn_reflns_limit_l_max 1
_diffrn_reflns_limit_l_min -23
_diffrn_reflns_number 1106
_diffrn_reflns_theta_full 27.50
_diffrn_reflns_theta_max 27.50
_diffrn_reflns_theta_min 2.72
_diffrn_standards_decay_% 0
_diffrn_standards_interval_time 0
_diffrn_standards_number 0
_exptl_absorpt_coefficient_mu 1.793
_exptl_absorpt_correction_T_max 0.698
_exptl_absorpt_correction_T_min 0.554
_exptl_absorpt_correction_type multi-scan
_exptl_absorpt_process_details '(ABSCOR; Higashi, 1995)'
_exptl_crystal_colour yellow
_exptl_crystal_density_diffrn 1.944
_exptl_crystal_density_method 'not measured'
_exptl_crystal_description granule
_exptl_crystal_F_000 704
_exptl_crystal_size_max 0.33
_exptl_crystal_size_mid 0.33
_exptl_crystal_size_min 0.20
_refine_diff_density_max 0.212
_refine_diff_density_min -0.434
_refine_ls_abs_structure_details 'Flack (1983), 263 Friedel pairs'
_refine_ls_abs_structure_Flack 0.02(7)
_refine_ls_extinction_method none
_refine_ls_goodness_of_fit_ref 1.125
_refine_ls_hydrogen_treatment constr
_refine_ls_matrix_type full
_refine_ls_number_parameters 46
_refine_ls_number_reflns 711
_refine_ls_number_restraints 0
_refine_ls_restrained_S_all 1.125
_refine_ls_R_factor_all 0.0189
_refine_ls_R_factor_gt 0.0177
_refine_ls_shift/su_max 0.000
_refine_ls_shift/su_mean 0.000
_refine_ls_structure_factor_coef Fsqd
_refine_ls_weighting_details 'calc w=1/[\s^2^(Fo^2^)+(0.018P)^2^+0.9631P] where P=(Fo^2^+2Fc^2^)/3'
_refine_ls_weighting_scheme calc
_refine_ls_wR_factor_gt 0.0457
_refine_ls_wR_factor_ref 0.0464
_reflns_number_gt 681
_reflns_number_total 711
_reflns_threshold_expression I>2\s(I)
_cod_data_source_file jh2074.cif
_cod_data_source_block I
_cod_database_code 2221414
_cod_database_fobs_code 2221414

loop_
_symmetry_equiv_pos_as_xyz
'x, y, z'
'-x+1/2, -y+1/2, z+1/2'
'-y, x+1/2, z+1/4'
'y+1/2, -x, z+3/4'
'-x+1/2, y, -z+3/4'
'x, -y+1/2, -z+1/4'
'y+1/2, x+1/2, -z+1/2'
'-y, -x, -z'
'x+1/2, y+1/2, z+1/2'
'-x+1, -y+1, z+1'
'-y+1/2, x+1, z+3/4'
'y+1, -x+1/2, z+5/4'
'-x+1, y+1/2, -z+5/4'
'x+1/2, -y+1, -z+3/4'
'y+1, x+1, -z+1'
'-y+1/2, -x+1/2, -z+1/2'

loop_
_atom_site_type_symbol
_atom_site_label
_atom_site_fract_x
_atom_site_fract_y
_atom_site_fract_z
_atom_site_U_iso_or_equiv
_atom_site_adp_type
_atom_site_calc_flag
_atom_site_refinement_flags
_atom_site_occupancy
_atom_site_disorder_assembly
_atom_site_disorder_group
Cd Cd1 0.0000 0.5000 0.7500 0.02047(10) Uani d S 1 . .
O O1 0.1521(3) 0.6479(3) 0.66505(10) 0.0380(4) Uani d . 1 . .
N N1 0.1982(2) 0.3018(2) 0.7500 0.0284(6) Uani d S 1 . .
C C1 0.0885(5) 0.7500 0.6250 0.0354(9) Uani d S 1 . .
H H1A -0.0282 0.7500 0.6250 0.042 Uiso d SR 1 . .
C C2 0.3461(3) 0.3320(3) 0.72483(18) 0.0431(7) Uani d . 1 . .
H H2 0.3680 0.4350 0.7062 0.052 Uiso calc R 1 . .
C C3 0.4696(3) 0.2183(3) 0.7249(2) 0.0432(8) Uani d . 1 . .
H H3 0.5731 0.2454 0.7083 0.052 Uiso calc R 1 . .
C C4 0.4359(3) 0.0641(3) 0.7500 0.0269(7) Uani d S 1 . .

loop_
_atom_site_aniso_label
_atom_site_aniso_U_11
_atom_site_aniso_U_22
_atom_site_aniso_U_33
_atom_site_aniso_U_12
_atom_site_aniso_U_13
_atom_site_aniso_U_23
Cd1 0.01803(12) 0.01803(12) 0.02535(16) 0.00289(14) 0.000 0.000
O1 0.0320(11) 0.0393(12) 0.0428(10) 0.0038(8) 0.0064(10) 0.0191(10)
N1 0.0214(8) 0.0214(8) 0.0425(15) 0.0042(10) 0.0017(10) 0.0017(10)
C1 0.0238(19) 0.047(2) 0.0354(19) 0.000 0.000 0.0116(18)
C2 0.0256(13) 0.0257(13) 0.078(2) 0.0063(9) 0.0064(14) 0.0173(14)
C3 0.0197(14) 0.0333(14) 0.077(2) 0.0050(11) 0.0072(12) 0.0180(14)
C4 0.0228(9) 0.0228(9) 0.0352(16) 0.0083(13) -0.0012(12) -0.0012(12)

loop_
_atom_type_symbol
_atom_type_description
_atom_type_scat_dispersion_real
_atom_type_scat_dispersion_imag
_atom_type_scat_source
C C 0.0033 0.0016 'International Tables Vol C Tables 4.2.6.8 and 6.1.1.4'
H H 0.0000 0.0000 'International Tables Vol C Tables 4.2.6.8 and 6.1.1.4'
N N 0.0061 0.0033 'International Tables Vol C Tables 4.2.6.8 and 6.1.1.4'
O O 0.0106 0.0060 'International Tables Vol C Tables 4.2.6.8 and 6.1.1.4'
Cd Cd -0.8075 1.2024 'International Tables Vol C Tables 4.2.6.8 and 6.1.1.4'

loop_
_geom_angle_atom_site_label_1
_geom_angle_atom_site_label_2
_geom_angle_atom_site_label_3
_geom_angle_site_symmetry_1
_geom_angle_site_symmetry_3
_geom_angle
_geom_angle_publ_flag
N1 Cd1 N1 . 10_454 180.0 y
N1 Cd1 O1 . 7_456 90.61(6) y
N1 Cd1 O1 10_454 7_456 89.39(6) y
N1 Cd1 O1 . 10_454 90.61(6) y
N1 Cd1 O1 10_454 10_454 89.39(6) y
O1 Cd1 O1 7_456 10_454 178.78(12) y
N1 Cd1 O1 . 16_556 89.39(6) y
N1 Cd1 O1 10_454 16_556 90.61(6) y
O1 Cd1 O1 7_456 16_556 97.24(10) y
O1 Cd1 O1 10_454 16_556 82.77(10) y
N1 Cd1 O1 . . 89.39(6) y
N1 Cd1 O1 10_454 . 90.61(6) y
O1 Cd1 O1 7_456 . 82.77(10) y
O1 Cd1 O1 10_454 . 97.24(10) y
O1 Cd1 O1 16_556 . 178.78(12) y
C1 O1 Cd1 . . 121.3(2) ?
C2 N1 C2 . 16_556 117.6(3) ?
C2 N1 Cd1 . . 121.20(16) ?
C2 N1 Cd1 16_556 . 121.20(16) ?
O1 C1 O1 . 6_566 129.5(4) ?
O1 C1 H1A . . 115.3 ?
O1 C1 H1A 6_566 . 115.3 ?
N1 C2 C3 . . 123.4(3) ?
N1 C2 H2 . . 118.3 ?
C3 C2 H2 . . 118.3 ?
C4 C3 C2 . . 118.4(3) ?
C4 C3 H3 . . 120.8 ?
C2 C3 H3 . . 120.8 ?
C3 C4 C3 16_556 . 118.7(3) ?
C3 C4 C4 16_556 10_544 120.63(16) ?
C3 C4 C4 . 10_544 120.63(16) ?

loop_
_geom_bond_atom_site_label_1
_geom_bond_atom_site_label_2
_geom_bond_site_symmetry_2
_geom_bond_distance
_geom_bond_publ_flag
Cd1 N1 . 2.306(3) y
Cd1 N1 10_454 2.306(3) y
Cd1 O1 7_456 2.3264(18) y
Cd1 O1 10_454 2.3264(18) y
Cd1 O1 16_556 2.3264(18) y
Cd1 O1 . 2.3264(18) y
O1 C1 . 1.227(3) ?
N1 C2 . 1.323(3) ?
N1 C2 16_556 1.323(3) ?
C1 O1 6_566 1.227(3) ?
C1 H1A . 0.9600 ?
C2 C3 . 1.381(4) ?
C2 H2 . 0.9300 ?
C3 C4 . 1.376(3) ?
C3 H3 . 0.9300 ?
C4 C3 16_556 1.376(3) ?
C4 C4 10_544 1.492(7) ?
